data_7249366
loop_
_publ_author_name
'Xu, Li-Mei'
'Wang, Qian'
'Zhang, Lin'
'Shen, Jin-Qiu'
'Chen, Xiao-Lu'
'Zhang, Jian-Yong'
'Liu, Zhen-Jiang'

_publ_section_title
;
 Controllable assembly over two CoII-based coordination polymers:
 structures and catalytic properties towards the alkene oxyalkylation
 reaction
;
_journal_issue 43
_journal_name_full CrystEngComm
_journal_page_first 6134
_journal_page_last 6142
_journal_paper_doi 10.1039/D4CE00857J
_journal_volume 26
_journal_year 2024
_chemical_formula_moiety 'C32 H24 Br Co N3 O4, 20[H2O]'
_chemical_formula_sum 'C32 H64 Br Co N3 O24'
_chemical_formula_weight 1013.70
_space_group_crystal_system orthorhombic
_space_group_IT_number 62
_space_group_name_Hall '-P 2ac 2n'
_space_group_name_H-M_alt 'P n m a'
_atom_sites_solution_hydrogens geom
_atom_sites_solution_primary dual
_audit_creation_date 2024-08-24
_audit_creation_method
;
Olex2 1.5
(compiled 2024.02.16 svn.r378c4104 for OlexSys, GUI svn.r6928)
;
_audit_update_record
;
2024-08-26 deposited with the CCDC.	2024-09-18 downloaded from the CCDC.
;
_cell_angle_alpha 90
_cell_angle_beta 90
_cell_angle_gamma 90
_cell_formula_units_Z 4
_cell_length_a 15.1870(6)
_cell_length_b 14.6764(6)
_cell_length_c 23.0468(9)
_cell_measurement_reflns_used 6576
_cell_measurement_temperature 100.00
_cell_measurement_theta_max 75.1780
_cell_measurement_theta_min 3.4590
_cell_volume 5136.9(4)
_computing_cell_refinement 'CrysAlisPro 1.171.41.49a (Rigaku OD, 2019)'
_computing_data_collection 'CrysAlisPro 1.171.41.49a (Rigaku OD, 2019)'
_computing_data_reduction 'CrysAlisPro 1.171.41.49a (Rigaku OD, 2019)'
_computing_molecular_graphics 'Olex2 1.5 (Dolomanov et al., 2009)'
_computing_publication_material 'Olex2 1.5 (Dolomanov et al., 2009)'
_computing_structure_refinement 'SHELXL 2018/3 (Sheldrick, 2015)'
_computing_structure_solution 'SHELXT  (Sheldrick, 2015)'
_diffrn_ambient_temperature 100.00
_diffrn_detector 'Hybrid Pixel Array Detector'
_diffrn_detector_area_resol_mean 10.0000
_diffrn_detector_type HyPix
_diffrn_measured_fraction_theta_full 0.990
_diffrn_measured_fraction_theta_max 0.944
_diffrn_measurement_details
;
List of Runs (angles in degrees, time in seconds):

  # Type    Start    End  Width  t~exp~   \w     \q     \k     \f   Frames
#--------------------------------------------------------------------------
  1  \w    -22.00   3.00   0.50    0.10    --   47.70  -6.00 114.00   50
  2  \w     37.00  68.00   0.50    0.40    --  106.49 -61.00 120.00   62
  3  \w    116.00 169.00   0.50    0.40    --  106.49  30.00   0.00  106
  4  \w    111.00 155.00   0.50    0.40    --  106.49 124.00  65.00   88
  5  \w    -17.00  10.00   0.50    0.10    --   47.70 -19.00-120.00   54
  6  \w    -27.00  18.00   0.50    0.10    --  -47.70  19.00 -90.00   90
  7  \w    -75.00 -49.00   0.50    0.10    --  -47.70 125.00  30.00   52
  8  \w    -91.00 -44.00   0.50    0.40    --  -86.25 134.00 -29.00   94
  9  \w    -42.00  26.00   0.50    0.10    --  -47.70  37.00  30.00  136
 10  \w   -150.00 -63.00   0.50    0.40    --  -86.25  -6.00 114.00  174
 11  \w   -119.00 -94.00   0.50    0.10    --  -47.70-125.00-150.00   50
 12  \w     36.00 110.00   0.50    0.40    --  106.49-125.00  90.00  148
 13  \w     72.00 109.00   0.50    0.40    --  106.49-125.00 120.00   74
 14  \w     35.00  68.00   0.50    0.40    --  106.49-125.00 120.00   66
 15  \w     76.00 101.00   0.50    0.40    --  106.49-125.00  30.00   50
;
_diffrn_measurement_device 'four-circle diffractometer'
_diffrn_measurement_device_type Rigaku
_diffrn_measurement_method '\w scans'
_diffrn_orient_matrix_type 'CrysAlisPro convention (1999,Acta A55,543-557)'
_diffrn_orient_matrix_UB_11 0.0374374000
_diffrn_orient_matrix_UB_12 -0.0078471000
_diffrn_orient_matrix_UB_13 0.0619039000
_diffrn_orient_matrix_UB_21 -0.0943761000
_diffrn_orient_matrix_UB_22 -0.0020286000
_diffrn_orient_matrix_UB_23 0.0245224000
_diffrn_orient_matrix_UB_31 -0.0007168000
_diffrn_orient_matrix_UB_32 -0.1046392000
_diffrn_orient_matrix_UB_33 -0.0051831000
_diffrn_radiation_monochromator mirror
_diffrn_radiation_probe x-ray
_diffrn_radiation_type 'Cu K\a'
_diffrn_radiation_wavelength 1.54184
_diffrn_reflns_av_R_equivalents 0.0753
_diffrn_reflns_av_unetI/netI 0.0629
_diffrn_reflns_Laue_measured_fraction_full 0.990
_diffrn_reflns_Laue_measured_fraction_max 0.944
_diffrn_reflns_limit_h_max 19
_diffrn_reflns_limit_h_min -18
_diffrn_reflns_limit_k_max 10
_diffrn_reflns_limit_k_min -17
_diffrn_reflns_limit_l_max 28
_diffrn_reflns_limit_l_min -29
_diffrn_reflns_number 21937
_diffrn_reflns_point_group_measured_fraction_full 0.990
_diffrn_reflns_point_group_measured_fraction_max 0.944
_diffrn_reflns_theta_full 67.684
_diffrn_reflns_theta_max 76.881
_diffrn_reflns_theta_min 3.485
_diffrn_source 'micro-focus sealed X-ray tube'
_diffrn_source_type 'PhotonJet (Cu) X-ray Source'
_exptl_absorpt_coefficient_mu 4.200
_exptl_absorpt_correction_T_max 1.00000
_exptl_absorpt_correction_T_min 0.40314
_exptl_absorpt_correction_type multi-scan
_exptl_absorpt_process_details
;
CrysAlisPro 1.171.41.49a (Rigaku Oxford Diffraction, 2019)
Empirical absorption correction using spherical harmonics,
 implemented in SCALE3 ABSPACK scaling algorithm.
;
_exptl_crystal_colour red
_exptl_crystal_colour_primary red
_exptl_crystal_density_diffrn 1.311
_exptl_crystal_description rod
_exptl_crystal_F_000 2124
_exptl_crystal_size_max 0.1
_exptl_crystal_size_mid 0.08
_exptl_crystal_size_min 0.08
_refine_diff_density_max 0.713
_refine_diff_density_min -0.887
_refine_diff_density_rms 0.066
_refine_ls_extinction_coef 0.00050(13)
_refine_ls_extinction_expression Fc^*^=kFc[1+0.001xFc^2^\l^3^/sin(2\q)]^-1/4^
_refine_ls_extinction_method 'SHELXL-2018/3 (Sheldrick 2018)'
_refine_ls_goodness_of_fit_ref 1.115
_refine_ls_hydrogen_treatment constr
_refine_ls_matrix_type full
_refine_ls_number_parameters 224
_refine_ls_number_reflns 5331
_refine_ls_number_restraints 0
_refine_ls_restrained_S_all 1.115
_refine_ls_R_factor_all 0.0780
_refine_ls_R_factor_gt 0.0610
_refine_ls_shift/su_max 0.001
_refine_ls_shift/su_mean 0.000
_refine_ls_structure_factor_coef Fsqd
_refine_ls_weighting_details 'w=1/[\s^2^(Fo^2^)+(0.1020P)^2^+0.0553P] where P=(Fo^2^+2Fc^2^)/3'
_refine_ls_weighting_scheme calc
_refine_ls_wR_factor_gt 0.1758
_refine_ls_wR_factor_ref 0.1876
_reflns_Friedel_coverage 0.000
_reflns_number_gt 3844
_reflns_number_total 5331
_reflns_threshold_expression 'I > 2\s(I)'
_cod_data_source_file d4ce00857j2.cif
_cod_data_source_block 1_sq
_cod_depositor_comments 'Adding full bibliography for 7249365--7249366.cif.'
_cod_database_code 7249366
_shelx_shelxl_version_number 2018/3
_shelx_space_group_comment
;
The symmetry employed for this shelxl refinement is uniquely defined
by the following loop, which should always be used as a source of
symmetry information in preference to the above space-group names.
They are only intended as comments.
;
_shelx_estimated_absorpt_t_max 0.730
_shelx_estimated_absorpt_t_min 0.679
_olex2_refinement_description
;
1. Fixed Uiso
 At 1.2 times of:
  All C(H) groups
 At 1.5 times of:
  All C(H,H,H) groups
2. Others
 Fixed Sof: C9(0.5) H9(0.5) H24A(0.5) H24B(0.5) H24C(0.5)
3.a Ternary CH refined with riding coordinates:
 C9(H9), C10(H10)
3.b Me refined with riding coordinates:
 C23(H23A,H23B,H23C), C24(H24A,H24B,H24C)
3.c Aromatic/amide H refined with riding coordinates:
 C3(H3), C5(H5), C7(H7), C12(H12), C13(H13), C14(H14), C15(H15), C17(H17),
 C18(H18)
;
_platon_squeeze_void_probe_radius 1.20
_olex2_submission_special_instructions 'No special instructions were received'
_oxdiff_exptl_absorpt_empirical_details
;
Empirical correction (ABSPACK) includes:
- Absorption correction using spherical harmonics
- Frame scaling
;
_oxdiff_exptl_absorpt_empirical_full_max 2.406
_oxdiff_exptl_absorpt_empirical_full_min 0.651

loop_
_space_group_symop_operation_xyz
'x, y, z'
'-x+1/2, -y, z+1/2'
'-x, y+1/2, -z'
'x+1/2, -y+1/2, -z+1/2'
'-x, -y, -z'
'x-1/2, y, -z-1/2'
'x, -y-1/2, z'
'-x-1/2, y-1/2, z-1/2'

loop_
_atom_site_label
_atom_site_type_symbol
_atom_site_fract_x
_atom_site_fract_y
_atom_site_fract_z
_atom_site_U_iso_or_equiv
_atom_site_adp_type
_atom_site_occupancy
_atom_site_site_symmetry_order
_atom_site_calc_flag
_atom_site_refinement_flags_posn
_atom_site_refinement_flags_adp
_atom_site_refinement_flags_occupancy
_atom_site_disorder_assembly
_atom_site_disorder_group
Br1 Br 0.28071(4) 0.250000 1.00281(3) 0.1009(3) Uani 1 2 d S T P . .
Co1 Co 0.77201(4) 0.250000 1.16647(3) 0.0375(2) Uani 1 2 d S T P . .
O1 O 0.6289(3) 0.250000 1.0521(2) 0.1055(16) Uani 1 2 d S T P . .
O2 O 0.64424(19) 0.250000 1.14693(16) 0.0545(8) Uani 1 2 d S T P . .
O3 O 0.2509(2) 0.250000 1.23844(15) 0.0565(8) Uani 1 2 d S T P . .
O4 O 0.3840(2) 0.250000 1.27459(13) 0.0489(7) Uani 1 2 d S T P . .
N1 N 0.8588(2) 0.250000 1.09263(17) 0.0483(8) Uani 1 2 d S T P . .
N2 N 1.22172(16) 0.60068(17) 0.83770(12) 0.0509(7) Uani 1 1 d . . . . .
C1 C 0.5989(3) 0.250000 1.1014(2) 0.0513(11) Uani 1 2 d S T P . .
C2 C 0.5004(3) 0.250000 1.1094(2) 0.0468(10) Uani 1 2 d S T P . .
C2O C 1.07971(19) 0.33300(17) 0.93205(14) 0.0447(7) Uani 1 1 d . . . . .
C3 C 0.4459(3) 0.250000 1.0614(2) 0.0542(11) Uani 1 2 d S T P . .
H3 H 0.470417 0.250000 1.023504 0.065 Uiso 1 2 calc R U P . .
C4 C 0.3552(3) 0.250000 1.0689(2) 0.0567(11) Uani 1 2 d S T P . .
C5 C 0.3173(3) 0.250000 1.1241(2) 0.0522(11) Uani 1 2 d S T P . .
H5 H 0.255135 0.250000 1.128525 0.063 Uiso 1 2 calc R U P . .
C6 C 0.3718(3) 0.250000 1.1720(2) 0.0440(10) Uani 1 2 d S T P . .
C7 C 0.4635(3) 0.250000 1.16497(18) 0.0416(9) Uani 1 2 d S T P . .
H7 H 0.500684 0.250000 1.198114 0.050 Uiso 1 2 calc R U P . .
C8 C 0.3336(3) 0.250000 1.2315(2) 0.0449(10) Uani 1 2 d S T P . .
C9 C 0.9451(4) 0.2307(6) 1.1014(3) 0.055(3) Uani 0.5 1 d . . P . .
H9 H 0.963593 0.196793 1.136962 0.066 Uiso 0.5 1 calc R U P . .
C10 C 1.0071(4) 0.250000 1.0578(3) 0.096(2) Uani 1 2 d S T P . .
H10 H 1.071221 0.249997 1.067564 0.115 Uiso 1 2 calc R U P . .
C11 C 0.9818(3) 0.250000 1.0011(2) 0.0475(10) Uani 1 2 d S T P . .
C12 C 0.8927(4) 0.250000 0.9915(3) 0.0891(19) Uani 1 2 d S T P . .
H12 H 0.870587 0.250000 0.952959 0.107 Uiso 1 2 calc R U P . .
C13 C 0.8353(4) 0.250000 1.0377(3) 0.0850(18) Uani 1 2 d S T P . .
H13 H 0.774066 0.250000 1.029314 0.102 Uiso 1 2 calc R U P . .
C14 C 1.1668(3) 0.5516(2) 0.80635(18) 0.0722(11) Uani 1 1 d . . . . .
H14 H 1.142179 0.578479 0.772542 0.087 Uiso 1 1 calc R U . . .
C15 C 1.1429(3) 0.4632(2) 0.81986(18) 0.0754(12) Uani 1 1 d . . . . .
H15 H 1.102165 0.431242 0.796110 0.090 Uiso 1 1 calc R U . . .
C16 C 1.17865(19) 0.42192(17) 0.86800(14) 0.0434(7) Uani 1 1 d . . . . .
C17 C 1.2403(3) 0.4710(2) 0.8978(2) 0.0730(11) Uani 1 1 d . . . . .
H17 H 1.269308 0.444272 0.930136 0.088 Uiso 1 1 calc R U . . .
C18 C 1.2606(2) 0.5585(2) 0.8817(2) 0.0703(12) Uani 1 1 d . . . . .
H18 H 1.304534 0.590340 0.902953 0.084 Uiso 1 1 calc R U . . .
C19 C 1.0477(3) 0.250000 0.9530(2) 0.0460(10) Uani 1 2 d S T P . .
C21 C 1.14476(19) 0.33236(17) 0.88856(14) 0.0432(7) Uani 1 1 d . . . . .
C22 C 1.1780(3) 0.250000 0.86637(19) 0.0434(9) Uani 1 2 d S T P . .
C23 C 1.0451(3) 0.4209(2) 0.95536(19) 0.0747(12) Uani 1 1 d . . . . .
H23A H 1.074635 0.471785 0.935938 0.112 Uiso 1 1 calc R U . . .
H23B H 0.981564 0.424451 0.948254 0.112 Uiso 1 1 calc R U . . .
H23C H 1.056338 0.424004 0.997180 0.112 Uiso 1 1 calc R U . . .
C24 C 1.2496(4) 0.250000 0.8213(3) 0.0724(17) Uani 1 2 d S T P . .
H24A H 1.264463 0.312946 0.811019 0.109 Uiso 0.5 1 calc R U P . .
H24B H 1.301920 0.219443 0.836846 0.109 Uiso 0.5 1 calc R U P . .
H24C H 1.229126 0.217611 0.786653 0.109 Uiso 0.5 1 calc R U P . .

loop_
_atom_site_aniso_label
_atom_site_aniso_U_11
_atom_site_aniso_U_22
_atom_site_aniso_U_33
_atom_site_aniso_U_23
_atom_site_aniso_U_13
_atom_site_aniso_U_12
Br1 0.0622(4) 0.1773(8) 0.0631(4) 0.000 -0.0255(3) 0.000
Co1 0.0313(3) 0.0331(3) 0.0480(4) 0.000 0.0027(3) 0.000
O1 0.046(2) 0.203(5) 0.067(3) 0.000 0.018(2) 0.000
O2 0.0350(15) 0.0511(16) 0.077(2) 0.000 -0.0056(16) 0.000
O3 0.0431(16) 0.0653(18) 0.061(2) 0.000 0.0074(16) 0.000
O4 0.0500(17) 0.0526(15) 0.0441(17) 0.000 -0.0018(14) 0.000
N1 0.0426(18) 0.0489(18) 0.053(2) 0.000 0.0057(17) 0.000
N2 0.0484(15) 0.0384(12) 0.066(2) 0.0065(12) 0.0048(12) -0.0019(11)
C1 0.032(2) 0.054(2) 0.068(3) 0.000 0.001(2) 0.000
C2 0.034(2) 0.045(2) 0.061(3) 0.000 -0.0013(19) 0.000
C2O 0.0442(15) 0.0326(13) 0.0572(19) 0.0006(12) 0.0104(14) 0.0030(11)
C3 0.045(2) 0.072(3) 0.045(3) 0.000 0.004(2) 0.000
C4 0.040(2) 0.079(3) 0.051(3) 0.000 -0.012(2) 0.000
C5 0.034(2) 0.065(3) 0.058(3) 0.000 -0.003(2) 0.000
C6 0.037(2) 0.0372(19) 0.058(3) 0.000 0.0015(19) 0.000
C7 0.0354(19) 0.042(2) 0.048(3) 0.000 -0.0068(17) 0.000
C8 0.047(2) 0.0303(18) 0.057(3) 0.000 0.001(2) 0.000
C9 0.043(3) 0.064(9) 0.059(4) 0.007(3) 0.008(3) 0.010(3)
C10 0.040(3) 0.191(7) 0.057(4) 0.000 0.005(3) 0.000
C11 0.042(2) 0.040(2) 0.061(3) 0.000 0.011(2) 0.000
C12 0.050(3) 0.165(6) 0.053(3) 0.000 0.011(3) 0.000
C13 0.041(3) 0.153(6) 0.061(4) 0.000 0.006(3) 0.000
C14 0.097(3) 0.0410(17) 0.079(3) 0.0107(16) -0.029(2) -0.0184(17)
C15 0.107(3) 0.0397(16) 0.080(3) 0.0111(16) -0.029(2) -0.0204(18)
C16 0.0450(15) 0.0296(12) 0.0555(19) 0.0026(12) 0.0073(14) 0.0018(11)
C17 0.076(2) 0.0451(17) 0.097(3) 0.0276(19) -0.026(2) -0.0165(16)
C18 0.067(2) 0.0453(17) 0.099(3) 0.0228(18) -0.035(2) -0.0119(15)
C19 0.041(2) 0.040(2) 0.058(3) 0.000 0.011(2) 0.000
C21 0.0446(15) 0.0308(13) 0.0543(18) 0.0016(11) 0.0034(13) 0.0001(11)
C22 0.046(2) 0.0332(18) 0.051(3) 0.000 0.015(2) 0.000
C23 0.089(3) 0.0410(17) 0.093(3) -0.0055(17) 0.038(2) 0.0070(16)
C24 0.082(4) 0.041(2) 0.094(5) 0.000 0.044(3) 0.000

loop_
_atom_type_symbol
_atom_type_description
_atom_type_scat_dispersion_real
_atom_type_scat_dispersion_imag
_atom_type_scat_source
C C 0.0181 0.0091 'International Tables Vol C Tables 4.2.6.8 and 6.1.1.4'
H H 0.0000 0.0000 'International Tables Vol C Tables 4.2.6.8 and 6.1.1.4'
Br Br -0.6763 1.2805 'International Tables Vol C Tables 4.2.6.8 and 6.1.1.4'
Co Co -2.3653 3.6143 'International Tables Vol C Tables 4.2.6.8 and 6.1.1.4'
N N 0.0311 0.0180 'International Tables Vol C Tables 4.2.6.8 and 6.1.1.4'
O O 0.0492 0.0322 'International Tables Vol C Tables 4.2.6.8 and 6.1.1.4'

loop_
_geom_angle_atom_site_label_1
_geom_angle_atom_site_label_2
_geom_angle_atom_site_label_3
_geom_angle
_geom_angle_site_symmetry_1
_geom_angle_site_symmetry_3
_geom_angle_publ_flag
O2 Co1 O3 94.75(14) . 6_658 ?
O2 Co1 O4 154.46(14) . 6_658 ?
O2 Co1 N1 114.70(15) . . ?
O2 Co1 N2 91.85(7) . 5_767 ?
O2 Co1 N2 91.85(7) . 3_747 ?
O4 Co1 O3 59.71(11) 6_658 6_658 ?
O4 Co1 N2 89.62(7) 6_658 5_767 ?
O4 Co1 N2 89.62(7) 6_658 3_747 ?
N1 Co1 O3 150.56(14) . 6_658 ?
N1 Co1 O4 90.85(13) . 6_658 ?
N1 Co1 N2 86.50(7) . 5_767 ?
N1 Co1 N2 86.50(7) . 3_747 ?
N2 Co1 O3 92.84(8) 3_747 6_658 ?
N2 Co1 O3 92.84(8) 5_767 6_658 ?
N2 Co1 N2 172.94(14) 3_747 5_767 ?
C1 O2 Co1 136.3(3) . . ?
C8 O3 Co1 88.9(3) . 6_558 ?
C8 O4 Co1 91.0(3) . 6_558 ?
C9 N1 Co1 118.3(4) 7_565 . ?
C9 N1 Co1 118.3(4) . . ?
C9 N1 C9 24.1(7) . 7_565 ?
C13 N1 Co1 126.5(3) . . ?
C13 N1 C9 113.9(5) . . ?
C13 N1 C9 113.9(5) . 7_565 ?
C14 N2 Co1 123.3(2) . 5_767 ?
C14 N2 C18 116.5(3) . . ?
C18 N2 Co1 118.6(2) . 5_767 ?
O1 C1 O2 124.9(4) . . ?
O1 C1 C2 118.8(5) . . ?
O2 C1 C2 116.2(4) . . ?
C3 C2 C1 119.7(4) . . ?
C3 C2 C7 119.5(4) . . ?
C7 C2 C1 120.7(4) . . ?
C19 C2O C21 119.0(3) . . ?
C19 C2O C23 120.4(3) . . ?
C21 C2O C23 120.6(3) . . ?
C2 C3 H3 120.1 . . ?
C2 C3 C4 119.7(4) . . ?
C4 C3 H3 120.1 . . ?
C3 C4 Br1 119.5(4) . . ?
C3 C4 C5 121.4(4) . . ?
C5 C4 Br1 119.0(3) . . ?
C4 C5 H5 120.6 . . ?
C6 C5 C4 118.8(4) . . ?
C6 C5 H5 120.6 . . ?
C5 C6 C7 120.2(4) . . ?
C5 C6 C8 120.3(4) . . ?
C7 C6 C8 119.5(4) . . ?
C2 C7 C6 120.3(4) . . ?
C2 C7 H7 119.9 . . ?
C6 C7 H7 119.9 . . ?
O3 C8 C6 120.2(4) . . ?
O4 C8 O3 120.4(4) . . ?
O4 C8 C6 119.5(4) . . ?
N1 C9 H9 119.9 . . ?
N1 C9 C10 120.0(6) . . ?
C9 C9 N1 78.0(3) 7_565 . ?
C9 C9 H9 119.9 7_565 . ?
C9 C9 C10 78.4(3) 7_565 . ?
C10 C9 H9 119.9 . . ?
C9 C10 C9 23.2(7) . 7_565 ?
C9 C10 H10 119.4 . . ?
C9 C10 H10 119.4 7_565 . ?
C11 C10 C9 119.8(5) . 7_565 ?
C11 C10 C9 119.8(5) . . ?
C11 C10 H10 119.4 . . ?
C10 C11 C12 115.7(5) . . ?
C10 C11 C19 121.5(4) . . ?
C12 C11 C19 122.8(5) . . ?
C11 C12 H12 120.0 . . ?
C11 C12 C13 120.0(6) . . ?
C13 C12 H12 120.0 . . ?
N1 C13 C12 124.9(5) . . ?
N1 C13 H13 117.5 . . ?
C12 C13 H13 117.5 . . ?
N2 C14 H14 118.1 . . ?
N2 C14 C15 123.7(4) . . ?
C15 C14 H14 118.1 . . ?
C14 C15 H15 120.3 . . ?
C16 C15 C14 119.4(3) . . ?
C16 C15 H15 120.3 . . ?
C15 C16 C21 120.6(3) . . ?
C17 C16 C15 116.3(3) . . ?
C17 C16 C21 122.8(3) . . ?
C16 C17 H17 119.6 . . ?
C16 C17 C18 120.7(3) . . ?
C18 C17 H17 119.6 . . ?
N2 C18 C17 122.9(3) . . ?
N2 C18 H18 118.6 . . ?
C17 C18 H18 118.6 . . ?
C2O C19 C2O 121.3(4) 7_565 . ?
C2O C19 C11 119.32(19) . . ?
C2O C19 C11 119.32(19) 7_565 . ?
C2O C21 C16 117.6(2) . . ?
C22 C21 C2O 121.1(3) . . ?
C22 C21 C16 121.2(3) . . ?
C21 C22 C21 118.5(4) 7_565 . ?
C21 C22 C24 120.74(18) . . ?
C21 C22 C24 120.73(18) 7_565 . ?
C2O C23 H23A 109.5 . . ?
C2O C23 H23B 109.5 . . ?
C2O C23 H23C 109.5 . . ?
H23A C23 H23B 109.5 . . ?
H23A C23 H23C 109.5 . . ?
H23B C23 H23C 109.5 . . ?
C22 C24 H24A 109.5 . . ?
C22 C24 H24A 109.470(6) . 7_565 ?
C22 C24 H24B 109.5(3) . 7_565 ?
C22 C24 H24B 109.5 . . ?
C22 C24 H24C 109.5(3) . 7_565 ?
C22 C24 H24C 109.5 . . ?
H24A C24 H24A 141.0 . 7_565 ?
H24A C24 H24B 58.0 . 7_565 ?
H24A C24 H24B 109.5 7_565 7_565 ?
H24A C24 H24B 109.5 . . ?
H24A C24 H24C 109.5 . . ?
H24A C24 H24C 109.5 7_565 7_565 ?
H24A C24 H24C 54.5 . 7_565 ?
H24B C24 H24A 58.0 . 7_565 ?
H24B C24 H24B 54.5 . 7_565 ?
H24B C24 H24C 109.5 7_565 7_565 ?
H24B C24 H24C 141.0 . 7_565 ?
H24B C24 H24C 109.5 . . ?
H24C C24 H24A 54.5 . 7_565 ?
H24C C24 H24B 141.0 . 7_565 ?
H24C C24 H24C 58.0 . 7_565 ?

loop_
_geom_bond_atom_site_label_1
_geom_bond_atom_site_label_2
_geom_bond_distance
_geom_bond_site_symmetry_2
_geom_bond_publ_flag
Br1 C4 1.897(5) . ?
Co1 O2 1.992(3) . ?
Co1 O3 2.215(4) 6_658 ?
Co1 O4 2.177(3) 6_658 ?
Co1 N1 2.153(4) . ?
Co1 N2 2.196(3) 3_747 ?
Co1 N2 2.196(3) 5_767 ?
O1 C1 1.225(6) . ?
O2 C1 1.255(6) . ?
O3 C8 1.266(5) . ?
O4 C8 1.254(5) . ?
N1 C9 1.355(7) 7_565 ?
N1 C9 1.355(7) . ?
N1 C13 1.315(7) . ?
N2 C14 1.318(4) . ?
N2 C18 1.326(4) . ?
C1 C2 1.508(6) . ?
C2 C3 1.382(6) . ?
C2 C7 1.397(6) . ?
C2O C19 1.398(3) . ?
C2O C21 1.407(4) . ?
C2O C23 1.492(4) . ?
C3 H3 0.9500 . ?
C3 C4 1.388(6) . ?
C4 C5 1.396(7) . ?
C5 H5 0.9500 . ?
C5 C6 1.380(6) . ?
C6 C7 1.402(6) . ?
C6 C8 1.489(6) . ?
C7 H7 0.9500 . ?
C9 C9 0.566(17) 7_565 ?
C9 H9 1.0000 . ?
C9 C10 1.406(8) . ?
C10 H10 1.0000 . ?
C10 C11 1.362(8) . ?
C11 C12 1.370(7) . ?
C11 C19 1.494(6) . ?
C12 H12 0.9500 . ?
C12 C13 1.376(8) . ?
C13 H13 0.9500 . ?
C14 H14 0.9500 . ?
C14 C15 1.382(4) . ?
C15 H15 0.9500 . ?
C15 C16 1.376(5) . ?
C16 C17 1.367(5) . ?
C16 C21 1.489(4) . ?
C17 H17 0.9500 . ?
C17 C18 1.373(4) . ?
C18 H18 0.9500 . ?
C21 C22 1.406(3) . ?
C22 C24 1.504(6) . ?
C23 H23A 0.9800 . ?
C23 H23B 0.9800 . ?
C23 H23C 0.9800 . ?
C24 H24A 0.9800 . ?
C24 H24A 0.9800 7_565 ?
C24 H24B 0.9800 . ?
C24 H24B 0.9800 7_565 ?
C24 H24C 0.9800 7_565 ?
C24 H24C 0.9800 . ?

loop_
_geom_torsion_atom_site_label_1
_geom_torsion_atom_site_label_2
_geom_torsion_atom_site_label_3
_geom_torsion_atom_site_label_4
_geom_torsion
_geom_torsion_site_symmetry_1
_geom_torsion_site_symmetry_2
_geom_torsion_site_symmetry_3
_geom_torsion_site_symmetry_4
_geom_torsion_publ_flag
Br1 C4 C5 C6 180.000(2) . . . . ?
Co1 O2 C1 O1 0.000(3) . . . . ?
Co1 O2 C1 C2 180.000(2) . . . . ?
Co1 O3 C8 O4 0.000(2) 6_558 . . . ?
Co1 O3 C8 C6 180.000(2) 6_558 . . . ?
Co1 O4 C8 O3 0.000(2) 6_558 . . . ?
Co1 O4 C8 C6 180.000(2) 6_558 . . . ?
Co1 N1 C9 C9 -96.6(2) . . . 7_565 ?
Co1 N1 C9 C10 -165.5(4) . . . . ?
Co1 N1 C13 C12 180.000(2) . . . . ?
Co1 N2 C14 C15 -159.9(4) 5_767 . . . ?
Co1 N2 C18 C17 160.6(4) 5_767 . . . ?
O1 C1 C2 C3 0.000(3) . . . . ?
O1 C1 C2 C7 180.000(2) . . . . ?
O2 C1 C2 C3 180.000(2) . . . . ?
O2 C1 C2 C7 0.000(2) . . . . ?
N1 C9 C10 C9 68.6(6) . . . 7_565 ?
N1 C9 C10 C11 -28.1(8) . . . . ?
N2 C14 C15 C16 -1.1(7) . . . . ?
C1 C2 C3 C4 180.000(2) . . . . ?
C1 C2 C7 C6 180.000(2) . . . . ?
C2 C3 C4 Br1 180.000(2) . . . . ?
C2 C3 C4 C5 0.000(3) . . . . ?
C2O C21 C22 C21 0.1(6) . . . 7_565 ?
C2O C21 C22 C24 -178.0(5) . . . . ?
C3 C2 C7 C6 0.000(2) . . . . ?
C3 C4 C5 C6 0.000(2) . . . . ?
C4 C5 C6 C7 0.000(2) . . . . ?
C4 C5 C6 C8 180.000(2) . . . . ?
C5 C6 C7 C2 0.000(2) . . . . ?
C5 C6 C8 O3 0.000(2) . . . . ?
C5 C6 C8 O4 180.000(2) . . . . ?
C7 C2 C3 C4 0.000(2) . . . . ?
C7 C6 C8 O3 180.000(2) . . . . ?
C7 C6 C8 O4 0.000(2) . . . . ?
C8 C6 C7 C2 180.000(2) . . . . ?
C9 N1 C9 C10 -68.9(6) 7_565 . . . ?
C9 N1 C13 C12 13.2(4) 7_565 . . . ?
C9 N1 C13 C12 -13.2(4) . . . . ?
C9 C9 C10 C11 -96.8(3) 7_565 . . . ?
C9 C10 C11 C12 -13.4(4) 7_565 . . . ?
C9 C10 C11 C12 13.4(4) . . . . ?
C9 C10 C11 C19 166.6(4) 7_565 . . . ?
C9 C10 C11 C19 -166.6(4) . . . . ?
C10 C11 C12 C13 0.000(3) . . . . ?
C10 C11 C19 C2O 88.2(4) . . . 7_565 ?
C10 C11 C19 C2O -88.2(4) . . . . ?
C11 C12 C13 N1 0.000(3) . . . . ?
C12 C11 C19 C2O -91.8(4) . . . 7_565 ?
C12 C11 C19 C2O 91.8(4) . . . . ?
C13 N1 C9 C9 95.4(2) . . . 7_565 ?
C13 N1 C9 C10 26.6(7) . . . . ?
C14 N2 C18 C17 -5.6(6) . . . . ?
C14 C15 C16 C17 -3.5(6) . . . . ?
C14 C15 C16 C21 171.0(4) . . . . ?
C15 C16 C17 C18 3.5(6) . . . . ?
C15 C16 C21 C2O -94.4(4) . . . . ?
C15 C16 C21 C22 87.1(5) . . . . ?
C16 C17 C18 N2 1.1(7) . . . . ?
C16 C21 C22 C21 178.5(2) . . . 7_565 ?
C16 C21 C22 C24 0.4(7) . . . . ?
C17 C16 C21 C2O 79.7(4) . . . . ?
C17 C16 C21 C22 -98.7(5) . . . . ?
C18 N2 C14 C15 5.6(6) . . . . ?
C19 C2O C21 C16 -178.9(3) . . . . ?
C19 C2O C21 C22 -0.4(5) . . . . ?
C19 C11 C12 C13 180.000(2) . . . . ?
C21 C2O C19 C2O 0.7(6) . . . 7_565 ?
C21 C2O C19 C11 177.1(4) . . . . ?
C21 C16 C17 C18 -170.9(4) . . . . ?
C23 C2O C19 C2O -179.5(3) . . . 7_565 ?
C23 C2O C19 C11 -3.1(6) . . . . ?
C23 C2O C21 C16 1.4(5) . . . . ?
C23 C2O C21 C22 179.8(4) . . . . ?

loop_
_platon_squeeze_void_nr
_platon_squeeze_void_average_x
_platon_squeeze_void_average_y
_platon_squeeze_void_average_z
_platon_squeeze_void_volume
_platon_squeeze_void_count_electrons
_platon_squeeze_void_content
1 0.114 -0.100 0.373 2827 767 '80 H2O '
